data_7239816
loop_
_publ_author_name
'Smokrovi\'c, Kristina'
'Stilinovic, Vladimir'

_publ_section_title
;
 Stoichiometry of Adamantylamine-Trinitrophloroglucinol Salts Controlled
 by Solvate Formation
;
_journal_name_full CrystEngComm
_journal_paper_doi 10.1039/C9CE01957J
_journal_year 2020
_chemical_formula_moiety 'C6 H N3 O9, 2(C10 H18 N), 2(C4 H8 O)'
_chemical_formula_sum 'C34 H53 N5 O11'
_chemical_formula_weight 707.81
_chemical_name_common 'adamantan-1-aminium hydrogentrinitrophloroglucinolate tetrahydrofurane solvate'
_chemical_name_systematic 'adamantan-1-aminium trinitrobenzene-1,3,5-tris(olate) tetrahydrofurane solvate'
_space_group_crystal_system monoclinic
_space_group_IT_number 15
_space_group_name_Hall '-C 2yc'
_space_group_name_H-M_alt 'C 1 2/c 1'
_atom_sites_solution_hydrogens geom
_atom_sites_solution_primary dual
_audit_creation_date 2018-06-30
_audit_creation_method
;
Olex2 1.2
(compiled 2018.05.29 svn.r3508 for OlexSys, GUI svn.r5506)
;
_audit_update_record
;
2018-07-17 deposited with the CCDC.	2020-01-23 downloaded from the CCDC.
;
_cell_angle_alpha 90
_cell_angle_beta 108.81(4)
_cell_angle_gamma 90
_cell_formula_units_Z 4
_cell_length_a 14.445(5)
_cell_length_b 17.0130(19)
_cell_length_c 15.845(4)
_cell_measurement_reflns_used 1868
_cell_measurement_temperature 293(2)
_cell_measurement_theta_max 37.2688
_cell_measurement_theta_min 3.8168
_cell_volume 3686.0(19)
_computing_cell_refinement 'CrysAlisPro 1.171.38.43 (Rigaku OD, 2015)'
_computing_data_collection 'CrysAlisPro 1.171.38.43 (Rigaku OD, 2015)'
_computing_data_reduction 'CrysAlisPro 1.171.38.43 (Rigaku OD, 2015)'
_computing_molecular_graphics 'Olex2 (Dolomanov et al., 2009)'
_computing_publication_material 'Olex2 (Dolomanov et al., 2009)'
_computing_structure_refinement 'ShelXL (Sheldrick, 2015)'
_computing_structure_solution 'ShelXT (Sheldrick, 2015)'
_diffrn_ambient_temperature 293
_diffrn_detector_area_resol_mean 16.3426
_diffrn_measured_fraction_theta_full 0.995
_diffrn_measured_fraction_theta_max 0.995
_diffrn_measurement_details
;
#__ type_ start__ end____ width___ exp.time_
  1 omega -103.86   32.14   1.0000    8.0000
omega____ theta____ kappa____ phi______ omega'___ theta'___ frames
    -      -34.0000   -5.0000   90.0000    0.0000    0.0000 136

#__ type_ start__ end____ width___ exp.time_
  2 omega  -92.33   -8.33   1.0000    8.0000
omega____ theta____ kappa____ phi______ omega'___ theta'___ frames
    -      -24.0000  -45.0000   60.0000    0.0000    0.0000 84

#__ type_ start__ end____ width___ exp.time_
  3 omega  -35.00   66.00   1.0000    8.0000
omega____ theta____ kappa____ phi______ omega'___ theta'___ frames
    -       34.0000  -90.0000  -40.0000    0.0000    0.0000 101

#__ type_ start__ end____ width___ exp.time_
  4 omega  -93.14   -6.14   1.0000    8.0000
omega____ theta____ kappa____ phi______ omega'___ theta'___ frames
    -      -24.0000  -35.0000  160.0000    0.0000    0.0000 87

#__ type_ start__ end____ width___ exp.time_
  5 omega  -99.98    9.02   1.0000    8.0000
omega____ theta____ kappa____ phi______ omega'___ theta'___ frames
    -      -30.0000    0.0000 -120.0000    0.0000    0.0000 109
;
_diffrn_measurement_device 'four-circle diffractometer'
_diffrn_measurement_device_type 'Xcalibur, Sapphire3'
_diffrn_measurement_method '\w scans'
_diffrn_orient_matrix_type 'CrysAlisPro convention (1999,Acta A55,543-557)'
_diffrn_radiation_collimation 0.8
_diffrn_radiation_monochromator graphite
_diffrn_radiation_probe x-ray
_diffrn_radiation_type MoK\a
_diffrn_radiation_wavelength 0.71073
_diffrn_reflns_av_R_equivalents 0.1063
_diffrn_reflns_av_unetI/netI 0.1689
_diffrn_reflns_Laue_measured_fraction_full 0.995
_diffrn_reflns_Laue_measured_fraction_max 0.995
_diffrn_reflns_limit_h_max 17
_diffrn_reflns_limit_h_min -17
_diffrn_reflns_limit_k_max 20
_diffrn_reflns_limit_k_min -20
_diffrn_reflns_limit_l_max 19
_diffrn_reflns_limit_l_min -19
_diffrn_reflns_number 17143
_diffrn_reflns_point_group_measured_fraction_full 0.995
_diffrn_reflns_point_group_measured_fraction_max 0.995
_diffrn_reflns_theta_full 25.242
_diffrn_reflns_theta_max 25.999
_diffrn_reflns_theta_min 3.824
_diffrn_source 'fine-focus sealed X-ray tube'
_diffrn_source_current 24.0
_diffrn_source_power 1.2
_diffrn_source_target Mo
_diffrn_source_type 'Enhance (Mo) X-ray Source'
_diffrn_source_voltage 50.0
_exptl_absorpt_coefficient_mu 0.095
_exptl_absorpt_correction_T_max 1.00000
_exptl_absorpt_correction_T_min 0.66960
_exptl_absorpt_correction_type multi-scan
_exptl_absorpt_process_details
;
CrysAlis RED, Oxford Diffraction Ltd.,
Version 1.171.32.29 (release 10-06-2008 CrysAlis171 .NET)
(compiled Jun 10 2008,16:49:55)
Empirical absorption correction using spherical harmonics,
 implemented in SCALE3 ABSPACK scaling algorithm.
;
_exptl_crystal_colour 'dark yellow'
_exptl_crystal_density_diffrn 1.275
_exptl_crystal_description needle
_exptl_crystal_F_000 1520
_exptl_crystal_size_max 0.21
_exptl_crystal_size_mid 0.18
_exptl_crystal_size_min 0.1
_refine_diff_density_max 0.638
_refine_diff_density_min -0.423
_refine_diff_density_rms 0.068
_refine_ls_extinction_method none
_refine_ls_goodness_of_fit_ref 1.365
_refine_ls_hydrogen_treatment constr
_refine_ls_matrix_type full
_refine_ls_number_parameters 240
_refine_ls_number_reflns 3610
_refine_ls_number_restraints 71
_refine_ls_restrained_S_all 1.373
_refine_ls_R_factor_all 0.3257
_refine_ls_R_factor_gt 0.1303
_refine_ls_shift/su_max 0.001
_refine_ls_shift/su_mean 0.000
_refine_ls_structure_factor_coef Fsqd
_refine_ls_weighting_details 'w=1/[\s^2^(Fo^2^)+(0.1000P)^2^] where P=(Fo^2^+2Fc^2^)/3'
_refine_ls_weighting_scheme calc
_refine_ls_wR_factor_gt 0.2939
_refine_ls_wR_factor_ref 0.3522
_reflns_Friedel_coverage 0.000
_reflns_number_gt 1179
_reflns_number_total 3610
_reflns_threshold_expression 'I > 2\s(I)'
_cod_data_source_file c9ce01957j2.cif
_cod_data_source_block IX
_cod_original_cell_volume 3686.1(17)
_cod_database_code 7239816
_shelx_shelxl_version_number 2016/4
_shelx_space_group_comment
;
The symmetry employed for this shelxl refinement is uniquely defined
by the following loop, which should always be used as a source of
symmetry information in preference to the above space-group names.
They are only intended as comments.
;
_reflns_odcompleteness_completeness 79.91
_reflns_odcompleteness_iscentric 1
_reflns_odcompleteness_theta 37.46
_olex2_refinement_description
;
1. Fixed Uiso
 At 1.2 times of:
  All C(H) groups, All C(H,H) groups, All N(H,H,H) groups
 At 1.5 times of:
  All O(H) groups
2. Restrained distances
 C3-C4 \\sim C4-C5 \\sim C5-C6
 with sigma of 0.02
 O1-C3 \\sim O1-C6
 with sigma of 0.02
 O1-C4 \\sim O1-C5
 with sigma of 0.04
 C4-C6 \\sim C3-C5
 with sigma of 0.04
 O102-O103 \\sim O3-O2
 with sigma of 0.02
 N101-O102 \\sim N101-O3
 with sigma of 0.04
 N101-O103 \\sim N101-O2
 with sigma of 0.04
3. Restrained planarity
 N101, C102, C101, O101, H101
 with sigma of 0.1
4. Rigid bond restraints
 O3, O2
 with sigma for 1-2 distances of 0.001 and sigma for 1-3 distances of 0.001
 O103, O102
 with sigma for 1-2 distances of 0.0001 and sigma for 1-3 distances of 0.0001
5. Uiso/Uaniso restraints and constraints
O1 \\sim C3 \\sim C4 \\sim C5 \\sim C6: within 2A with sigma of 0.04 and sigma
for terminal atoms of 0.08
6. Rigid body (RIGU) restrains
 O1, C3, C4, C5, C6
 with sigma for 1-2 distances of 0.004 and sigma for 1-3 distances of 0.004
7. Others
 Sof(O2)=Sof(O3)=1-FVAR(1)
 Sof(O102)=Sof(O103)=FVAR(1)
 Fixed Sof: H101(0.5)
8.a Free rotating group:
 O1(C3,C4,C5,C6)
8.b Ternary CH refined with riding coordinates:
 C00H(H00J), C00J(H00M), C00L(H00N)
8.c Secondary CH2 refined with riding coordinates:
 C00D(H00D,H00E), C00F(H00F,H00G), C00G(H00H,H00I), C00I(H00K,H00L), C00M(H00O,
 H00P), C00P(H00Q,H00R), C3(H3A,H3B), C4(H4A,H4B), C5(H5A,H5B), C6(H6A,H6B)
8.d Idealised Me refined as rotating group:
 N005(H00A,H00B,H00C)
8.e Idealised tetrahedral OH refined as rotating group:
 O101(H101)
;
_olex2_date_sample_data_collection 2016-11-08
_olex2_submission_special_instructions 'No special instructions were received'

loop_
_space_group_symop_operation_xyz
'x, y, z'
'-x, y, -z+1/2'
'x+1/2, y+1/2, z'
'-x+1/2, y+1/2, -z+1/2'
'-x, -y, -z'
'x, -y, z-1/2'
'-x+1/2, -y+1/2, -z'
'x+1/2, -y+1/2, z-1/2'

loop_
_atom_site_label
_atom_site_type_symbol
_atom_site_fract_x
_atom_site_fract_y
_atom_site_fract_z
_atom_site_U_iso_or_equiv
_atom_site_adp_type
_atom_site_occupancy
_atom_site_site_symmetry_order
_atom_site_calc_flag
_atom_site_refinement_flags_posn
_atom_site_refinement_flags_adp
_atom_site_refinement_flags_occupancy
_atom_site_disorder_assembly
_atom_site_disorder_group
O104 O 0.5068(3) 0.4212(2) 0.6035(3) 0.0559(14) Uani 1 1 d . . . . .
O101 O 0.500000 0.1796(4) 0.750000 0.095(3) Uani 1 2 d S T P . .
H101 H 0.489234 0.163548 0.698937 0.143 Uiso 0.5 1 calc GR . . . .
N102 N 0.500000 0.5047(5) 0.750000 0.070(3) Uani 1 2 d S T P . .
N005 N 0.6239(4) 0.5397(3) 0.5634(4) 0.0576(18) Uani 1 1 d . . . . .
H00A H 0.577596 0.549234 0.511633 0.069 Uiso 1 1 calc GR . . . .
H00B H 0.643613 0.584864 0.591899 0.069 Uiso 1 1 calc GR . . . .
H00C H 0.599914 0.508730 0.596621 0.069 Uiso 1 1 calc GR . . . .
O105 O 0.5610(6) 0.5401(3) 0.7282(4) 0.120(3) Uani 1 1 d . . . . .
C104 C 0.500000 0.4218(5) 0.750000 0.052(3) Uani 1 2 d S T P . .
C103 C 0.5056(5) 0.3828(4) 0.6721(4) 0.0427(18) Uani 1 1 d . . . . .
C102 C 0.5043(5) 0.3012(3) 0.6745(4) 0.0484(19) Uani 1 1 d . . . . .
C101 C 0.500000 0.2590(6) 0.750000 0.060(3) Uani 1 2 d S T P . .
C00B C 0.7076(6) 0.5004(4) 0.5469(5) 0.054(2) Uani 1 1 d . . . . .
C00D C 0.6718(6) 0.4330(5) 0.4879(6) 0.084(3) Uani 1 1 d . . . . .
H00D H 0.626948 0.450929 0.431380 0.101 Uiso 1 1 calc R . . . .
H00E H 0.636699 0.397473 0.514639 0.101 Uiso 1 1 calc R . . . .
C00F C 0.7764(7) 0.4724(5) 0.6351(6) 0.079(3) Uani 1 1 d . . . . .
H00F H 0.742967 0.435902 0.662354 0.095 Uiso 1 1 calc R . . . .
H00G H 0.798741 0.516682 0.675082 0.095 Uiso 1 1 calc R . . . .
C00G C 0.7590(6) 0.5578(5) 0.5060(6) 0.085(3) Uani 1 1 d . . . . .
H00H H 0.779967 0.603031 0.544770 0.102 Uiso 1 1 calc R . . . .
H00I H 0.714869 0.575942 0.449171 0.102 Uiso 1 1 calc R . . . .
C00H C 0.8637(8) 0.4318(7) 0.6191(8) 0.118(4) Uani 1 1 d . . . . .
H00J H 0.908530 0.414410 0.676713 0.142 Uiso 1 1 calc R . . . .
C00I C 0.8288(9) 0.3603(5) 0.5610(8) 0.110(4) Uani 1 1 d . . . . .
H00K H 0.795211 0.324489 0.589009 0.132 Uiso 1 1 calc R . . . .
H00L H 0.883869 0.332859 0.552308 0.132 Uiso 1 1 calc R . . . .
C00J C 0.7592(8) 0.3887(6) 0.4717(8) 0.109(4) Uani 1 1 d . . . . .
H00M H 0.736016 0.344676 0.430295 0.131 Uiso 1 1 calc R . . . .
C00L C 0.8469(10) 0.5180(6) 0.4923(11) 0.122(4) Uani 1 1 d . . . . .
H00N H 0.880816 0.555352 0.465431 0.146 Uiso 1 1 calc R . . . .
C00M C 0.9169(8) 0.4886(6) 0.5793(10) 0.132(5) Uani 1 1 d . . . . .
H00O H 0.972220 0.462932 0.569067 0.159 Uiso 1 1 calc R . . . .
H00P H 0.941043 0.532357 0.619716 0.159 Uiso 1 1 calc R . . . .
C00P C 0.8131(9) 0.4512(8) 0.4324(9) 0.136(5) Uani 1 1 d . . . . .
H00Q H 0.868771 0.426728 0.421345 0.163 Uiso 1 1 calc R . . . .
H00R H 0.769143 0.469839 0.375814 0.163 Uiso 1 1 calc R . . . .
N101 N 0.5013(8) 0.2568(5) 0.5972(5) 0.085(3) Uani 1 1 d D . . . .
O102 O 0.491(2) 0.1895(8) 0.5917(14) 0.136(11) Uani 0.54(3) 1 d D U . A 1
O103 O 0.482(3) 0.2907(8) 0.5239(10) 0.148(13) Uani 0.54(3) 1 d D U . A 1
O1 O 0.6815(7) 0.6739(3) 0.6775(6) 0.162(4) Uani 1 1 d D U . . .
C3 C 0.5955(6) 0.7184(5) 0.6724(8) 0.191(6) Uani 1 1 d DG U . . .
H3A H 0.564564 0.697805 0.713767 0.229 Uiso 1 1 calc R . . . .
H3B H 0.548903 0.716270 0.612634 0.229 Uiso 1 1 calc R . . . .
C4 C 0.6297(8) 0.8031(4) 0.6970(8) 0.223(7) Uani 1 1 d DG U . . .
H4A H 0.648485 0.811682 0.760860 0.268 Uiso 1 1 calc R . . . .
H4B H 0.579521 0.840695 0.666720 0.268 Uiso 1 1 calc R . . . .
C5 C 0.7184(8) 0.8084(4) 0.6638(9) 0.235(7) Uani 1 1 d DG U . . .
H5A H 0.698536 0.819410 0.600431 0.282 Uiso 1 1 calc R . . . .
H5B H 0.764206 0.848324 0.695850 0.282 Uiso 1 1 calc R . . . .
C6 C 0.7621(6) 0.7258(5) 0.6847(9) 0.254(7) Uani 1 1 d DG U . . .
H6A H 0.795112 0.710972 0.642650 0.304 Uiso 1 1 calc R . . . .
H6B H 0.808908 0.723971 0.744464 0.304 Uiso 1 1 calc R . . . .
O2 O 0.5772(18) 0.2643(14) 0.5737(18) 0.122(12) Uani 0.46(3) 1 d D U . A -1
O3 O 0.454(3) 0.205(2) 0.567(3) 0.23(2) Uani 0.46(3) 1 d D U . A -1

loop_
_atom_site_aniso_label
_atom_site_aniso_U_11
_atom_site_aniso_U_22
_atom_site_aniso_U_33
_atom_site_aniso_U_23
_atom_site_aniso_U_13
_atom_site_aniso_U_12
O104 0.062(4) 0.075(3) 0.038(3) 0.009(2) 0.026(3) -0.002(3)
O101 0.164(10) 0.037(4) 0.096(6) 0.000 0.056(6) 0.000
N102 0.120(10) 0.049(6) 0.065(6) 0.000 0.060(6) 0.000
N005 0.059(5) 0.064(4) 0.052(4) 0.009(3) 0.021(3) -0.016(3)
O105 0.211(9) 0.070(4) 0.117(5) -0.013(3) 0.104(6) -0.051(4)
C104 0.052(8) 0.049(7) 0.054(7) 0.000 0.015(6) 0.000
C103 0.034(5) 0.065(5) 0.037(4) -0.011(4) 0.022(3) -0.014(4)
C102 0.069(6) 0.033(4) 0.051(5) -0.022(4) 0.031(4) -0.005(4)
C101 0.065(9) 0.072(8) 0.055(7) 0.000 0.034(6) 0.000
C00B 0.047(5) 0.055(4) 0.070(5) 0.000(4) 0.034(4) 0.006(4)
C00D 0.082(7) 0.097(6) 0.084(6) 0.003(5) 0.042(6) 0.003(6)
C00F 0.059(7) 0.086(6) 0.088(7) 0.013(5) 0.017(6) 0.015(5)
C00G 0.066(6) 0.099(6) 0.118(7) 0.044(5) 0.068(6) 0.019(5)
C00H 0.075(8) 0.130(9) 0.146(11) 0.057(8) 0.032(7) 0.044(8)
C00I 0.114(10) 0.079(7) 0.165(12) 0.012(8) 0.085(9) 0.014(7)
C00J 0.120(10) 0.120(8) 0.126(10) 0.000(7) 0.091(9) 0.016(7)
C00L 0.130(12) 0.079(7) 0.206(14) 0.031(8) 0.123(11) 0.016(7)
C00M 0.066(9) 0.108(8) 0.238(16) 0.059(9) 0.070(10) 0.028(7)
C00P 0.121(11) 0.172(11) 0.165(12) 0.031(10) 0.115(10) 0.057(9)
N101 0.139(10) 0.065(6) 0.061(6) -0.001(5) 0.045(6) -0.016(5)
O102 0.29(3) 0.047(11) 0.092(13) -0.026(8) 0.086(15) -0.002(13)
O103 0.26(4) 0.118(11) 0.066(11) -0.011(8) 0.057(15) 0.014(14)
O1 0.152(8) 0.068(4) 0.269(10) -0.010(5) 0.071(8) 0.000(4)
C3 0.182(12) 0.117(8) 0.295(16) 0.063(10) 0.107(12) 0.023(8)
C4 0.249(18) 0.127(8) 0.301(19) 0.005(11) 0.098(14) 0.016(10)
C5 0.292(19) 0.127(8) 0.318(19) 0.011(11) 0.144(15) -0.019(10)
C6 0.168(13) 0.188(11) 0.41(2) -0.048(15) 0.095(14) -0.039(9)
O2 0.14(2) 0.154(18) 0.113(19) -0.073(14) 0.100(18) -0.023(16)
O3 0.25(3) 0.34(4) 0.13(3) -0.13(3) 0.12(2) -0.27(3)

loop_
_atom_type_symbol
_atom_type_description
_atom_type_scat_dispersion_real
_atom_type_scat_dispersion_imag
_atom_type_scat_source
C C 0.0033 0.0016 'International Tables Vol C Tables 4.2.6.8 and 6.1.1.4'
H H 0.0000 0.0000 'International Tables Vol C Tables 4.2.6.8 and 6.1.1.4'
N N 0.0061 0.0033 'International Tables Vol C Tables 4.2.6.8 and 6.1.1.4'
O O 0.0106 0.0060 'International Tables Vol C Tables 4.2.6.8 and 6.1.1.4'

loop_
_geom_angle_atom_site_label_1
_geom_angle_atom_site_label_2
_geom_angle_atom_site_label_3
_geom_angle
_geom_angle_site_symmetry_1
_geom_angle_site_symmetry_3
O105 N102 O105 120.1(10) 2_656 .
O105 N102 C104 119.9(5) . .
O105 N102 C104 119.9(5) 2_656 .
N102 C104 C103 117.7(4) . .
N102 C104 C103 117.7(4) . 2_656
C103 C104 C103 124.5(8) 2_656 .
O104 C103 C104 121.3(6) . .
O104 C103 C102 122.7(6) . .
C102 C103 C104 115.9(6) . .
O102a N101 C102 123.9(12) . .
O103a N101 C102 119.3(10) . .
O102a N101 O103 113.8(13) . .
O102a N101 O2 100.2(17) . .
O103a N101 O2 69.0(11) . .
O102a O3 N101 77(3) . .
O102a O3 O103 110(3) . .
C103 C102 C101 122.3(6) . .
C103 C102 N101 120.1(6) . .
C101 C102 N101 117.4(6) . .
O101 C101 C102 120.5(4) . 2_656
O101 C101 C102 120.5(4) . .
C102 C101 C102 119.0(9) . 2_656
N005 C00B C00F 108.1(6) . .
N005 C00B C00G 109.3(6) . .
C00D C00B N005 109.1(6) . .
C00D C00B C00F 109.6(6) . .
C00D C00B C00G 110.9(7) . .
C00G C00B C00F 109.7(7) . .
C00B C00D C00J 110.2(8) . .
C00B C00F C00H 108.7(7) . .
C00B C00G C00L 109.0(7) . .
C00I C00H C00F 109.5(9) . .
C00M C00H C00F 110.0(8) . .
C00M C00H C00I 112.4(10) . .
C00H C00I C00J 107.5(8) . .
C00D C00J C00P 105.7(8) . .
C00I C00J C00D 109.0(8) . .
C00I C00J C00P 108.7(10) . .
C00M C00L C00G 111.3(10) . .
C00P C00L C00G 108.7(11) . .
C00P C00L C00M 108.8(9) . .
C00H C00M C00L 108.4(9) . .
C00L C00P C00J 112.1(9) . .
N101 O103a O2 56.5(9) . .
N101 O103a O3 40.8(12) . .
O2 O103a O3 79.7(16) . .
O2 N101 C102 114.0(10) . .
O3 N101 C102 128.2(17) . .
O3 N101 O102 31(3) . .
O3 N101 O103 93(2) . .
O3 N101 O2 115.3(19) . .
C3 O1 C6 110.1 . .
O1 C3 C4 106.3 . .
C3 C4 C5 101.8 . .
C6 C5 C4 101.8 . .
O1 C6 C5 106.3 . .
N101 O2 O103 54.6(9) . .
N101 O3 O103 46.6(14) . .
O3 O102a N101 71(3) . .

loop_
_geom_bond_atom_site_label_1
_geom_bond_atom_site_label_2
_geom_bond_distance
_geom_bond_site_symmetry_2
O104 C103 1.273(7) .
O103a O2 1.43(2) .
O102a O3 0.62(6) .
O103a O3 1.71(4) .
O101 C101 1.351(11) .
N102 O105 1.205(6) .
N102 O105 1.205(6) 2_656
N102 C104 1.410(12) .
N005 C00B 1.478(8) .
C104 C103 1.427(7) 2_656
C104 C103 1.427(7) .
C103 C102 1.389(8) .
C102 C101 1.413(8) .
C102 N101 1.428(9) .
C101 C102 1.414(8) 2_656
C00B C00D 1.465(10) .
C00B C00F 1.508(10) .
C00B C00G 1.495(9) .
C00D C00J 1.560(11) .
C00F C00H 1.529(12) .
C00G C00L 1.515(12) .
C00H C00I 1.511(13) .
C00H C00M 1.494(12) .
C00I C00J 1.526(13) .
C00J C00P 1.562(13) .
C00L C00M 1.507(16) .
C00L C00P 1.460(15) .
N101 O102 1.153(14) .
N101 O103 1.244(13) .
N101 O2 1.273(14) .
N101 O3 1.12(2) .
O1 C3 1.4362 .
O1 C6 1.4364 .
C3 C4 1.5321 .
C4 C5 1.5359 .
C5 C6 1.5317 .
